data_7155190
loop_
_publ_author_name
'Bathula, Chandramohan'
'Tripathi, Sayantan'
'Srinivasan, Ramprasad'
'Jha, Kunal Kumar'
'Ganguli, Arnab'
'Chakrabarti, G.'
'Singh, Shailja'
'Munshi, Parthapratim'
'Sen, Subhabrata'

_publ_section_title
;
 Synthesis of novel 5-arylidenethiazolidinones with apoptotic properties
 via a three component reaction using piperidine as a bifunctional
 reagent.
;
_journal_issue 34
_journal_name_full 'Organic &amp; biomolecular chemistry'
_journal_page_first 8053
_journal_page_last 8063
_journal_paper_doi 10.1039/c6ob01257d
_journal_volume 14
_journal_year 2016
_chemical_formula_moiety 'C16 H18 N2 O S'
_chemical_formula_sum 'C16 H18 N2 O S'
_chemical_formula_weight 286.38
_chemical_name_systematic (Z)-5-(2-methylbenzylidene)-2-(piperidin-1-yl)thiazol-4(5H)-one
_space_group_crystal_system monoclinic
_space_group_IT_number 14
_space_group_name_Hall '-P 2ybc'
_space_group_name_H-M_alt 'P 1 21/c 1'
_symmetry_space_group_name_Hall '-P 2ybc'
_symmetry_space_group_name_H-M 'P 1 21/c 1'
_atom_sites_solution_hydrogens geom
_audit_creation_method SHELXL-2014/7
_audit_update_record
;
2016-02-14 deposited with the CCDC.
2016-07-01 downloaded from the CCDC.
;
_cell_angle_alpha 90
_cell_angle_beta 95.378(4)
_cell_angle_gamma 90
_cell_formula_units_Z 8
_cell_length_a 19.808(2)
_cell_length_b 19.648(2)
_cell_length_c 7.5797(8)
_cell_measurement_reflns_used 4981
_cell_measurement_temperature 296(2)
_cell_measurement_theta_max 21.92
_cell_measurement_theta_min 2.31
_cell_volume 2936.9(5)
_computing_cell_refinement 'Bruker SAINT'
_computing_data_collection 'Bruker APEX2'
_computing_data_reduction 'Bruker SAINT'
_computing_molecular_graphics 'Bruker SHELXTL'
_computing_publication_material 'Bruker SHELXTL'
_computing_structure_refinement 'SHELXL-2014/7 (Sheldrick, 2014)'
_computing_structure_solution 'SHELXS-97 (Sheldrick 2008)'
_diffrn_ambient_temperature 296(2)
_diffrn_measured_fraction_theta_full 0.999
_diffrn_measured_fraction_theta_max 0.999
_diffrn_measurement_device_type 'Bruker PHOTON100 CMOS'
_diffrn_measurement_method '\f and \w scans'
_diffrn_radiation_type MoK\a
_diffrn_radiation_wavelength 0.71073
_diffrn_reflns_av_R_equivalents 0.2422
_diffrn_reflns_av_unetI/netI 0.0947
_diffrn_reflns_Laue_measured_fraction_full 0.999
_diffrn_reflns_Laue_measured_fraction_max 0.999
_diffrn_reflns_limit_h_max 24
_diffrn_reflns_limit_h_min -24
_diffrn_reflns_limit_k_max 23
_diffrn_reflns_limit_k_min -23
_diffrn_reflns_limit_l_max 9
_diffrn_reflns_limit_l_min -9
_diffrn_reflns_number 58480
_diffrn_reflns_point_group_measured_fraction_full 0.999
_diffrn_reflns_point_group_measured_fraction_max 0.999
_diffrn_reflns_theta_full 25.242
_diffrn_reflns_theta_max 25.699
_diffrn_reflns_theta_min 2.311
_diffrn_source X-ray
_exptl_absorpt_coefficient_mu 0.218
_exptl_absorpt_correction_T_max 0.917
_exptl_absorpt_correction_T_min 0.834
_exptl_absorpt_correction_type multi-scan
_exptl_absorpt_process_details SADABS
_exptl_crystal_colour Colourless
_exptl_crystal_density_diffrn 1.295
_exptl_crystal_description rod
_exptl_crystal_F_000 1216
_exptl_crystal_size_max 0.351
_exptl_crystal_size_mid 0.055
_exptl_crystal_size_min 0.049
_refine_diff_density_max 0.245
_refine_diff_density_min -0.199
_refine_diff_density_rms 0.051
_refine_ls_extinction_coef 0.0032(5)
_refine_ls_extinction_expression Fc^*^=kFc[1+0.001xFc^2^\l^3^/sin(2\q)]^-1/4^
_refine_ls_extinction_method 'SHELXL-2014/7 (Sheldrick 2014'
_refine_ls_goodness_of_fit_ref 1.026
_refine_ls_hydrogen_treatment constr
_refine_ls_matrix_type full
_refine_ls_number_parameters 364
_refine_ls_number_reflns 5577
_refine_ls_number_restraints 0
_refine_ls_restrained_S_all 1.026
_refine_ls_R_factor_all 0.1514
_refine_ls_R_factor_gt 0.0635
_refine_ls_shift/su_max 0.000
_refine_ls_shift/su_mean 0.000
_refine_ls_structure_factor_coef Fsqd
_refine_ls_weighting_details 'w=1/[\s^2^(Fo^2^)+(0.0416P)^2^+1.5659P] where P=(Fo^2^+2Fc^2^)/3'
_refine_ls_weighting_scheme calc
_refine_ls_wR_factor_gt 0.1073
_refine_ls_wR_factor_ref 0.1341
_reflns_Friedel_coverage 0.000
_reflns_number_gt 2997
_reflns_number_total 5577
_reflns_threshold_expression 'I > 2\s(I)'
_cod_data_source_file c6ob01257d4.cif
_cod_data_source_block 17k
_cod_depositor_comments
;
The following automatic conversions were performed:

'_exptl_absorpt_correction_type' value 'Multi-Scan' changed to
'multi-scan' according to
/usr/data/users/saulius/crontab/automatic-downloads/rss-feeds/RSC/lib/dictionaries/cif_core.dic
dictionary named 'cif_core.dic' version 2.4.2 from 2011-04-26.

Automatic conversion script
Id: cif_fix_values 4268 2015-11-12 08:31:59Z antanas 

 Adding full bibliography for 7155183--7155193.cif.
;
_cod_original_cell_volume 2937.0(5)
_cod_database_code 7155190
_shelx_shelxl_version_number 2014/7
_shelx_space_group_comment
;
The symmetry employed for this shelxl refinement is uniquely defined
by the following loop, which should always be used as a source of
symmetry information in preference to the above space-group names.
They are only intended as comments.
;
_shelx_estimated_absorpt_t_min 0.928
_shelx_estimated_absorpt_t_max 0.989

loop_
_space_group_symop_operation_xyz
'x, y, z'
'-x, y+1/2, -z+1/2'
'-x, -y, -z'
'x, -y-1/2, z-1/2'

loop_
_atom_site_label
_atom_site_type_symbol
_atom_site_fract_x
_atom_site_fract_y
_atom_site_fract_z
_atom_site_U_iso_or_equiv
_atom_site_adp_type
_atom_site_occupancy
_atom_site_site_symmetry_order
_atom_site_calc_flag
_atom_site_refinement_flags_posn
_atom_site_refinement_flags_adp
S1A S 0.39934(4) 0.22418(4) 0.65740(12) 0.0426(3) Uani 1 1 d . .
S1 S 0.10486(5) 0.44466(4) 0.28725(14) 0.0568(3) Uani 1 1 d . .
O1A O 0.46999(11) 0.40430(11) 0.6248(3) 0.0544(7) Uani 1 1 d . .
O1 O 0.03182(12) 0.61303(12) 0.1031(4) 0.0645(8) Uani 1 1 d . .
N2A N 0.50637(13) 0.29531(13) 0.5817(4) 0.0401(7) Uani 1 1 d . .
N2 N -0.00868(13) 0.51466(13) 0.2180(4) 0.0485(8) Uani 1 1 d . .
N1A N 0.51695(14) 0.17804(13) 0.5561(4) 0.0479(8) Uani 1 1 d . .
N1 N -0.02145(14) 0.40775(14) 0.3411(4) 0.0540(8) Uani 1 1 d . .
C8A C 0.39378(16) 0.31255(14) 0.6700(4) 0.0357(8) Uani 1 1 d . .
C7A C 0.45956(16) 0.34307(16) 0.6236(4) 0.0390(8) Uani 1 1 d . .
C6A C 0.48234(16) 0.23328(16) 0.5922(4) 0.0384(8) Uani 1 1 d . .
C6 C 0.01606(17) 0.45708(16) 0.2816(5) 0.0455(9) Uani 1 1 d . .
C9A C 0.34195(16) 0.35165(16) 0.7097(4) 0.0428(9) Uani 1 1 d . .
H9A H 0.3505 0.3981 0.7060 0.051 Uiso 1 1 calc R U
C10A C 0.27477(16) 0.33431(17) 0.7575(4) 0.0437(9) Uani 1 1 d . .
C9 C 0.16729(17) 0.56237(17) 0.1849(4) 0.0475(9) Uani 1 1 d . .
H9 H 0.1606 0.6061 0.1394 0.057 Uiso 1 1 calc R U
C10 C 0.23790(17) 0.54211(17) 0.2299(4) 0.0444(9) Uani 1 1 d . .
C7 C 0.04146(17) 0.55626(17) 0.1652(5) 0.0468(9) Uani 1 1 d . .
C8 C 0.11149(17) 0.52617(16) 0.2009(5) 0.0440(9) Uani 1 1 d . .
C11 C 0.28605(18) 0.59058(19) 0.2934(5) 0.0506(9) Uani 1 1 d . .
C11A C 0.22545(17) 0.38479(19) 0.7624(5) 0.0511(9) Uani 1 1 d . .
C5A C 0.4927(2) 0.10847(16) 0.5774(5) 0.0589(11) Uani 1 1 d . .
H5A1 H 0.4914 0.0847 0.4650 0.071 Uiso 1 1 calc R U
H5A2 H 0.4471 0.1096 0.6138 0.071 Uiso 1 1 calc R U
C5 C 0.00663(19) 0.34697(17) 0.4338(6) 0.0624(11) Uani 1 1 d . .
H5A H 0.0022 0.3515 0.5596 0.075 Uiso 1 1 calc R U
H5B H 0.0545 0.3433 0.4178 0.075 Uiso 1 1 calc R U
C1A C 0.58646(17) 0.18293(18) 0.5074(5) 0.0570(10) Uani 1 1 d . .
H1A1 H 0.5994 0.2304 0.5005 0.068 Uiso 1 1 calc R U
H1A2 H 0.5893 0.1625 0.3919 0.068 Uiso 1 1 calc R U
C12 C 0.35131(19) 0.5696(2) 0.3448(5) 0.0620(11) Uani 1 1 d . .
H12 H 0.3834 0.6019 0.3858 0.074 Uiso 1 1 calc R U
C15 C 0.2582(2) 0.47465(19) 0.2165(5) 0.0636(11) Uani 1 1 d . .
H15 H 0.2272 0.4423 0.1698 0.076 Uiso 1 1 calc R U
C12A C 0.16148(19) 0.3676(2) 0.8097(5) 0.0691(12) Uani 1 1 d . .
H12A H 0.1286 0.4013 0.8132 0.083 Uiso 1 1 calc R U
C1 C -0.09496(18) 0.4155(2) 0.3351(6) 0.0704(12) Uani 1 1 d . .
H1A H -0.1093 0.4529 0.2570 0.085 Uiso 1 1 calc R U
H1B H -0.1073 0.4264 0.4527 0.085 Uiso 1 1 calc R U
C13 C 0.3704(2) 0.5031(3) 0.3374(6) 0.0765(13) Uani 1 1 d . .
H13 H 0.4144 0.4902 0.3763 0.092 Uiso 1 1 calc R U
C15A C 0.25751(18) 0.2678(2) 0.8027(5) 0.0636(11) Uani 1 1 d . .
H15A H 0.2899 0.2335 0.8013 0.076 Uiso 1 1 calc R U
C4A C 0.5385(2) 0.07127(19) 0.7136(5) 0.0712(12) Uani 1 1 d . .
H4A1 H 0.5241 0.0242 0.7189 0.085 Uiso 1 1 calc R U
H4A2 H 0.5352 0.0916 0.8291 0.085 Uiso 1 1 calc R U
C14A C 0.1938(2) 0.2518(2) 0.8492(6) 0.0787(13) Uani 1 1 d . .
H14A H 0.1833 0.2073 0.8789 0.094 Uiso 1 1 calc R U
C2A C 0.6340(2) 0.1469(2) 0.6435(6) 0.0764(13) Uani 1 1 d . .
H2A1 H 0.6353 0.1709 0.7555 0.092 Uiso 1 1 calc R U
H2A2 H 0.6795 0.1471 0.6056 0.092 Uiso 1 1 calc R U
C4 C -0.0288(2) 0.28425(18) 0.3664(6) 0.0715(13) Uani 1 1 d . .
H4A H -0.0121 0.2457 0.4377 0.086 Uiso 1 1 calc R U
H4B H -0.0188 0.2761 0.2453 0.086 Uiso 1 1 calc R U
C13A C 0.1460(2) 0.3021(3) 0.8511(6) 0.0800(14) Uani 1 1 d . .
H13A H 0.1028 0.2916 0.8808 0.096 Uiso 1 1 calc R U
C16 C 0.2682(2) 0.66483(19) 0.3088(6) 0.0813(14) Uani 1 1 d . .
H16A H 0.3078 0.6898 0.3540 0.122 Uiso 1 1 calc R U
H16B H 0.2335 0.6698 0.3880 0.122 Uiso 1 1 calc R U
H16C H 0.2521 0.6821 0.1941 0.122 Uiso 1 1 calc R U
C14 C 0.3241(2) 0.4553(2) 0.2721(6) 0.0795(14) Uani 1 1 d . .
H14 H 0.3369 0.4099 0.2651 0.095 Uiso 1 1 calc R U
C2 C -0.1306(2) 0.3522(2) 0.2709(6) 0.0785(13) Uani 1 1 d . .
H2A H -0.1248 0.3459 0.1463 0.094 Uiso 1 1 calc R U
H2B H -0.1787 0.3570 0.2825 0.094 Uiso 1 1 calc R U
C3A C 0.6116(2) 0.0740(2) 0.6689(6) 0.0834(14) Uani 1 1 d . .
H3A1 H 0.6407 0.0531 0.7638 0.100 Uiso 1 1 calc R U
H3A2 H 0.6160 0.0484 0.5612 0.100 Uiso 1 1 calc R U
C3 C -0.1043(2) 0.2903(2) 0.3722(6) 0.0815(14) Uani 1 1 d . .
H3A H -0.1264 0.2499 0.3211 0.098 Uiso 1 1 calc R U
H3B H -0.1148 0.2939 0.4944 0.098 Uiso 1 1 calc R U
C16A C 0.2392(2) 0.45797(19) 0.7210(6) 0.0827(14) Uani 1 1 d . .
H16D H 0.1982 0.4839 0.7234 0.124 Uiso 1 1 calc R U
H16E H 0.2551 0.4611 0.6055 0.124 Uiso 1 1 calc R U
H16F H 0.2731 0.4757 0.8078 0.124 Uiso 1 1 calc R U

loop_
_atom_site_aniso_label
_atom_site_aniso_U_11
_atom_site_aniso_U_22
_atom_site_aniso_U_33
_atom_site_aniso_U_23
_atom_site_aniso_U_13
_atom_site_aniso_U_12
S1A 0.0406(5) 0.0338(5) 0.0538(6) 0.0019(4) 0.0057(4) -0.0020(4)
S1 0.0407(6) 0.0412(5) 0.0873(8) 0.0064(5) -0.0006(5) 0.0045(4)
O1A 0.0519(16) 0.0316(13) 0.082(2) 0.0023(12) 0.0163(14) -0.0042(11)
O1 0.0604(18) 0.0412(15) 0.090(2) 0.0114(14) -0.0013(15) 0.0080(12)
N2A 0.0351(16) 0.0372(15) 0.0483(19) 0.0024(13) 0.0060(13) 0.0017(13)
N2 0.0390(17) 0.0371(16) 0.068(2) -0.0001(15) -0.0025(15) 0.0059(14)
N1A 0.0463(18) 0.0377(16) 0.060(2) 0.0033(14) 0.0076(15) 0.0095(14)
N1 0.0401(18) 0.0403(17) 0.081(2) 0.0034(16) 0.0006(16) 0.0038(14)
C8A 0.0349(19) 0.0336(17) 0.039(2) 0.0036(15) 0.0034(16) -0.0011(15)
C7A 0.039(2) 0.040(2) 0.038(2) 0.0046(16) 0.0018(16) 0.0026(16)
C6A 0.0390(19) 0.0389(19) 0.037(2) 0.0023(16) 0.0014(16) 0.0051(16)
C6 0.041(2) 0.039(2) 0.056(3) -0.0071(17) -0.0022(18) 0.0020(17)
C9A 0.038(2) 0.0372(18) 0.053(2) 0.0036(16) 0.0044(17) 0.0020(16)
C10A 0.036(2) 0.050(2) 0.045(2) -0.0001(17) 0.0023(17) 0.0008(17)
C9 0.048(2) 0.045(2) 0.049(2) 0.0026(17) -0.0014(18) 0.0017(18)
C10 0.040(2) 0.049(2) 0.044(2) 0.0052(17) 0.0054(17) 0.0031(17)
C7 0.046(2) 0.037(2) 0.055(2) -0.0053(18) -0.0058(18) 0.0034(18)
C8 0.042(2) 0.0368(18) 0.052(2) -0.0049(16) -0.0044(18) 0.0042(16)
C11 0.040(2) 0.065(3) 0.047(2) 0.0060(19) 0.0045(18) -0.0041(19)
C11A 0.035(2) 0.062(2) 0.055(3) -0.0057(19) 0.0020(18) 0.0048(18)
C5A 0.076(3) 0.036(2) 0.066(3) -0.0026(19) 0.008(2) 0.0061(19)
C5 0.051(2) 0.048(2) 0.088(3) 0.008(2) 0.004(2) 0.0093(19)
C1A 0.051(2) 0.060(2) 0.063(3) 0.000(2) 0.016(2) 0.0146(19)
C12 0.046(3) 0.092(3) 0.047(3) 0.011(2) 0.003(2) -0.010(2)
C15 0.050(3) 0.058(3) 0.084(3) 0.001(2) 0.015(2) 0.002(2)
C12A 0.040(2) 0.088(3) 0.080(3) -0.009(3) 0.007(2) 0.009(2)
C1 0.043(2) 0.066(3) 0.103(4) 0.006(2) 0.010(2) 0.009(2)
C13 0.046(3) 0.107(4) 0.079(3) 0.030(3) 0.015(2) 0.011(3)
C15A 0.045(2) 0.064(3) 0.084(3) 0.011(2) 0.015(2) -0.002(2)
C4A 0.105(4) 0.055(2) 0.056(3) 0.006(2) 0.020(3) 0.029(2)
C14A 0.055(3) 0.081(3) 0.102(4) 0.012(3) 0.017(3) -0.017(2)
C2A 0.057(3) 0.106(4) 0.065(3) -0.006(3) 0.002(2) 0.033(3)
C4 0.073(3) 0.047(2) 0.096(4) 0.003(2) 0.021(3) -0.004(2)
C13A 0.037(3) 0.103(4) 0.102(4) 0.001(3) 0.018(2) -0.016(3)
C16 0.061(3) 0.067(3) 0.115(4) -0.014(3) 0.006(3) -0.013(2)
C14 0.059(3) 0.075(3) 0.108(4) 0.021(3) 0.025(3) 0.025(3)
C2 0.051(3) 0.093(3) 0.089(3) 0.018(3) -0.005(2) -0.020(2)
C3A 0.099(4) 0.089(3) 0.064(3) 0.012(3) 0.016(3) 0.053(3)
C3 0.076(3) 0.065(3) 0.104(4) 0.015(3) 0.008(3) -0.019(2)
C16A 0.054(3) 0.060(3) 0.136(4) 0.000(3) 0.021(3) 0.019(2)

loop_
_atom_type_symbol
_atom_type_description
_atom_type_scat_dispersion_real
_atom_type_scat_dispersion_imag
_atom_type_scat_source
C C 0.0033 0.0016 'International Tables Vol C Tables 4.2.6.8 and 6.1.1.4'
H H 0.0000 0.0000 'International Tables Vol C Tables 4.2.6.8 and 6.1.1.4'
N N 0.0061 0.0033 'International Tables Vol C Tables 4.2.6.8 and 6.1.1.4'
O O 0.0106 0.0060 'International Tables Vol C Tables 4.2.6.8 and 6.1.1.4'
S S 0.1246 0.1234 'International Tables Vol C Tables 4.2.6.8 and 6.1.1.4'

loop_
_geom_angle_atom_site_label_1
_geom_angle_atom_site_label_2
_geom_angle_atom_site_label_3
_geom_angle
C8A S1A C6A 88.84(15)
C8 S1 C6 88.51(16)
C6A N2A C7A 111.3(3)
C6 N2 C7 111.5(3)
C6A N1A C1A 121.0(3)
C6A N1A C5A 124.1(3)
C1A N1A C5A 114.6(3)
C6 N1 C1 120.1(3)
C6 N1 C5 123.9(3)
C1 N1 C5 115.6(3)
C9A C8A C7A 121.5(3)
C9A C8A S1A 129.6(2)
C7A C8A S1A 108.9(2)
O1A C7A N2A 123.8(3)
O1A C7A C8A 122.7(3)
N2A C7A C8A 113.5(3)
N2A C6A N1A 123.3(3)
N2A C6A S1A 117.5(2)
N1A C6A S1A 119.1(2)
N2 C6 N1 123.8(3)
N2 C6 S1 117.7(3)
N1 C6 S1 118.5(2)
C8A C9A C10A 131.4(3)
C8A C9A H9A 114.3
C10A C9A H9A 114.3
C11A C10A C15A 118.0(3)
C11A C10A C9A 120.0(3)
C15A C10A C9A 122.0(3)
C8 C9 C10 128.2(3)
C8 C9 H9 115.9
C10 C9 H9 115.9
C15 C10 C11 118.7(3)
C15 C10 C9 121.2(3)
C11 C10 C9 120.0(3)
O1 C7 N2 124.4(3)
O1 C7 C8 122.4(3)
N2 C7 C8 113.1(3)
C9 C8 C7 122.2(3)
C9 C8 S1 128.3(3)
C7 C8 S1 109.1(2)
C12 C11 C10 119.0(3)
C12 C11 C16 119.2(4)
C10 C11 C16 121.8(3)
C12A C11A C10A 119.4(3)
C12A C11A C16A 118.3(3)
C10A C11A C16A 122.3(3)
N1A C5A C4A 110.4(3)
N1A C5A H5A1 109.6
C4A C5A H5A1 109.6
N1A C5A H5A2 109.6
C4A C5A H5A2 109.6
H5A1 C5A H5A2 108.1
N1 C5 C4 111.4(3)
N1 C5 H5A 109.3
C4 C5 H5A 109.3
N1 C5 H5B 109.3
C4 C5 H5B 109.3
H5A C5 H5B 108.0
N1A C1A C2A 109.8(3)
N1A C1A H1A1 109.7
C2A C1A H1A1 109.7
N1A C1A H1A2 109.7
C2A C1A H1A2 109.7
H1A1 C1A H1A2 108.2
C13 C12 C11 122.1(4)
C13 C12 H12 119.0
C11 C12 H12 119.0
C14 C15 C10 120.6(4)
C14 C15 H15 119.7
C10 C15 H15 119.7
C13A C12A C11A 121.2(4)
C13A C12A H12A 119.4
C11A C12A H12A 119.4
N1 C1 C2 111.3(3)
N1 C1 H1A 109.4
C2 C1 H1A 109.4
N1 C1 H1B 109.4
C2 C1 H1B 109.4
H1A C1 H1B 108.0
C12 C13 C14 119.6(4)
C12 C13 H13 120.2
C14 C13 H13 120.2
C14A C15A C10A 121.7(4)
C14A C15A H15A 119.2
C10A C15A H15A 119.2
C5A C4A C3A 110.9(3)
C5A C4A H4A1 109.5
C3A C4A H4A1 109.5
C5A C4A H4A2 109.5
C3A C4A H4A2 109.5
H4A1 C4A H4A2 108.0
C13A C14A C15A 119.2(4)
C13A C14A H14A 120.4
C15A C14A H14A 120.4
C1A C2A C3A 111.0(4)
C1A C2A H2A1 109.4
C3A C2A H2A1 109.4
C1A C2A H2A2 109.4
C3A C2A H2A2 109.4
H2A1 C2A H2A2 108.0
C5 C4 C3 111.2(3)
C5 C4 H4A 109.4
C3 C4 H4A 109.4
C5 C4 H4B 109.4
C3 C4 H4B 109.4
H4A C4 H4B 108.0
C12A C13A C14A 120.5(4)
C12A C13A H13A 119.7
C14A C13A H13A 119.7
C11 C16 H16A 109.5
C11 C16 H16B 109.5
H16A C16 H16B 109.5
C11 C16 H16C 109.5
H16A C16 H16C 109.5
H16B C16 H16C 109.5
C13 C14 C15 120.0(4)
C13 C14 H14 120.0
C15 C14 H14 120.0
C1 C2 C3 112.2(4)
C1 C2 H2A 109.2
C3 C2 H2A 109.2
C1 C2 H2B 109.2
C3 C2 H2B 109.2
H2A C2 H2B 107.9
C2A C3A C4A 111.1(3)
C2A C3A H3A1 109.4
C4A C3A H3A1 109.4
C2A C3A H3A2 109.4
C4A C3A H3A2 109.4
H3A1 C3A H3A2 108.0
C2 C3 C4 110.3(3)
C2 C3 H3A 109.6
C4 C3 H3A 109.6
C2 C3 H3B 109.6
C4 C3 H3B 109.6
H3A C3 H3B 108.1
C11A C16A H16D 109.5
C11A C16A H16E 109.5
H16D C16A H16E 109.5
C11A C16A H16F 109.5
H16D C16A H16F 109.5
H16E C16A H16F 109.5

loop_
_geom_bond_atom_site_label_1
_geom_bond_atom_site_label_2
_geom_bond_distance
S1A C8A 1.743(3)
S1A C6A 1.770(3)
S1 C8 1.740(3)
S1 C6 1.772(3)
O1A C7A 1.221(3)
O1 C7 1.219(4)
N2A C6A 1.314(4)
N2A C7A 1.377(4)
N2 C6 1.307(4)
N2 C7 1.374(4)
N1A C6A 1.326(4)
N1A C1A 1.462(4)
N1A C5A 1.463(4)
N1 C6 1.326(4)
N1 C1 1.461(4)
N1 C5 1.468(4)
C8A C9A 1.339(4)
C8A C7A 1.506(4)
C9A C10A 1.452(4)
C9A H9A 0.9300
C10A C11A 1.395(4)
C10A C15A 1.402(5)
C9 C8 1.329(4)
C9 C10 1.464(4)
C9 H9 0.9300
C10 C15 1.391(5)
C10 C11 1.401(5)
C7 C8 1.509(4)
C11 C12 1.378(5)
C11 C16 1.508(5)
C11A C12A 1.391(5)
C11A C16A 1.502(5)
C5A C4A 1.499(5)
C5A H5A1 0.9700
C5A H5A2 0.9700
C5 C4 1.485(5)
C5 H5A 0.9700
C5 H5B 0.9700
C1A C2A 1.508(5)
C1A H1A1 0.9700
C1A H1A2 0.9700
C12 C13 1.364(5)
C12 H12 0.9300
C15 C14 1.387(5)
C15 H15 0.9300
C12A C13A 1.366(5)
C12A H12A 0.9300
C1 C2 1.490(5)
C1 H1A 0.9700
C1 H1B 0.9700
C13 C14 1.372(6)
C13 H13 0.9300
C15A C14A 1.378(5)
C15A H15A 0.9300
C4A C3A 1.518(5)
C4A H4A1 0.9700
C4A H4A2 0.9700
C14A C13A 1.369(6)
C14A H14A 0.9300
C2A C3A 1.516(6)
C2A H2A1 0.9700
C2A H2A2 0.9700
C4 C3 1.507(5)
C4 H4A 0.9700
C4 H4B 0.9700
C13A H13A 0.9300
C16 H16A 0.9600
C16 H16B 0.9600
C16 H16C 0.9600
C14 H14 0.9300
C2 C3 1.503(5)
C2 H2A 0.9700
C2 H2B 0.9700
C3A H3A1 0.9700
C3A H3A2 0.9700
C3 H3A 0.9700
C3 H3B 0.9700
C16A H16D 0.9600
C16A H16E 0.9600
C16A H16F 0.9600
